data_7116557
loop_
_publ_author_name
'Hyehyun Kim'
'Minhak Oh'
'Dongwook Kim'
'Jeongin Park'
'Junmo Seong'
'Sang Kyu Kwak'
'Myoung Soo Lah'

_publ_section_title
;
 Single crystalline hollow metal-organic frameworks: a metal-organic
 polyhedron single crystal as a sacrificial template
;
_journal_name_full Chem.Commun.
_journal_page_first 3678
_journal_paper_doi 10.1039/C4cc10051D
_journal_volume 51
_journal_year 2015
_chemical_formula_sum 'C216 H184 Cu24 N8 O144'
_chemical_formula_weight 6720.66
_space_group_crystal_system tetragonal
_space_group_IT_number 87
_space_group_name_Hall '-I 4'
_space_group_name_H-M_alt 'I 4/m'
_symmetry_space_group_name_Hall '-I 4'
_symmetry_space_group_name_H-M 'I 4/m'
_atom_sites_solution_hydrogens geom
_audit_creation_method SHELXL-2014/7
_audit_update_record
;
2015-01-09 deposited with the CCDC.
2015-01-26 downloaded from the CCDC.
;
_cell_angle_alpha 90
_cell_angle_beta 90
_cell_angle_gamma 90
_cell_formula_units_Z 2
_cell_length_a 28.096(4)
_cell_length_b 28.096(4)
_cell_length_c 40.947(8)
_cell_measurement_reflns_used 259834
_cell_measurement_temperature 100(2)
_cell_measurement_theta_max 32.400
_cell_measurement_theta_min 2.885
_cell_volume 32323(9)
_computing_cell_refinement HKL3000
_computing_data_collection 'PAL ADSC Quantum-210 ADX Program'
_computing_data_reduction HKL3000
_computing_molecular_graphics 'Diamond 3'
_computing_publication_material WinGX
_computing_structure_refinement 'SHELXL-2014/7 (Sheldrick, 2014)'
_computing_structure_solution SHELXS
_diffrn_ambient_temperature 100(2)
_diffrn_measured_fraction_theta_full 0.985
_diffrn_measured_fraction_theta_max 0.985
_diffrn_measurement_device_type 'ADSC Q210 CCD area detector'
_diffrn_measurement_method 'omega scan'
_diffrn_radiation_source 'PLSII 2D bending magnet'
_diffrn_radiation_type synchrotron
_diffrn_radiation_wavelength 1.000
_diffrn_reflns_av_R_equivalents 0.0420
_diffrn_reflns_av_unetI/netI 0.0221
_diffrn_reflns_Laue_measured_fraction_full 0.985
_diffrn_reflns_Laue_measured_fraction_max 0.985
_diffrn_reflns_limit_h_max 28
_diffrn_reflns_limit_h_min -28
_diffrn_reflns_limit_k_max 28
_diffrn_reflns_limit_k_min -28
_diffrn_reflns_limit_l_max 39
_diffrn_reflns_limit_l_min -39
_diffrn_reflns_number 60455
_diffrn_reflns_point_group_measured_fraction_full 0.985
_diffrn_reflns_point_group_measured_fraction_max 0.985
_diffrn_reflns_theta_full 29.997
_diffrn_reflns_theta_max 29.997
_diffrn_reflns_theta_min 2.885
_exptl_absorpt_coefficient_mu 2.042
_exptl_absorpt_correction_T_max 0.710
_exptl_absorpt_correction_T_min 0.710
_exptl_absorpt_correction_type multi-scan
_exptl_absorpt_process_details HKL3000
_exptl_crystal_colour green
_exptl_crystal_density_diffrn 0.691
_exptl_crystal_description block
_exptl_crystal_F_000 6768
_exptl_crystal_size_max 0.180
_exptl_crystal_size_mid 0.180
_exptl_crystal_size_min 0.180
_refine_diff_density_max 0.407
_refine_diff_density_min -0.377
_refine_diff_density_rms 0.046
_refine_ls_extinction_method none
_refine_ls_goodness_of_fit_ref 1.446
_refine_ls_hydrogen_treatment constr
_refine_ls_matrix_type full
_refine_ls_number_parameters 406
_refine_ls_number_reflns 8507
_refine_ls_number_restraints 190
_refine_ls_restrained_S_all 1.476
_refine_ls_R_factor_all 0.1456
_refine_ls_R_factor_gt 0.1132
_refine_ls_shift/su_max 0.001
_refine_ls_shift/su_mean 0.000
_refine_ls_structure_factor_coef Fsqd
_refine_ls_weighting_details 'w=1/[\s^2^(Fo^2^)+(0.2000P)^2^] where P=(Fo^2^+2Fc^2^)/3'
_refine_ls_weighting_scheme calc
_refine_ls_wR_factor_gt 0.3621
_refine_ls_wR_factor_ref 0.4021
_reflns_Friedel_coverage 0.000
_reflns_number_gt 4439
_reflns_number_total 8507
_reflns_threshold_expression 'I > 2\s(I)'
_cod_data_source_file c4cc10051d2.cif
_cod_data_source_block p13_020i4m_sq
_cod_original_cell_volume 32323(11)
_cod_database_code 7116557
_shelx_shelxl_version_number 2014/7
_shelx_space_group_comment
;
The symmetry employed for this shelxl refinement is uniquely defined
by the following loop, which should always be used as a source of
symmetry information in preference to the above space-group names.
They are only intended as comments.
;

loop_
_space_group_symop_operation_xyz
'x, y, z'
'-x, -y, z'
'-y, x, z'
'y, -x, z'
'x+1/2, y+1/2, z+1/2'
'-x+1/2, -y+1/2, z+1/2'
'-y+1/2, x+1/2, z+1/2'
'y+1/2, -x+1/2, z+1/2'
'-x, -y, -z'
'x, y, -z'
'y, -x, -z'
'-y, x, -z'
'-x+1/2, -y+1/2, -z+1/2'
'x+1/2, y+1/2, -z+1/2'
'y+1/2, -x+1/2, -z+1/2'
'-y+1/2, x+1/2, -z+1/2'

loop_
_atom_site_label
_atom_site_type_symbol
_atom_site_fract_x
_atom_site_fract_y
_atom_site_fract_z
_atom_site_U_iso_or_equiv
_atom_site_adp_type
_atom_site_occupancy
_atom_site_site_symmetry_order
_atom_site_calc_flag
_atom_site_refinement_flags_posn
_atom_site_refinement_flags_adp
_atom_site_refinement_flags_occupancy
Cu1 Cu 0.65602(9) 0.71813(9) 0.18072(5) 0.3291(13) Uani 1 1 d . . .
Cu2 Cu 0.61840(5) 0.66417(5) 0.13487(3) 0.2528(9) Uani 1 1 d . . .
Cu3 Cu 0.87492(8) 0.5639(2) 0.0000 0.384(2) Uani 1 2 d S T P
Cu4 Cu 0.78260(5) 0.54744(9) 0.0000 0.2680(11) Uani 1 2 d S T P
O1 O 0.7151(4) 0.7164(4) 0.1521(2) 0.378(6) Uani 1 1 d D U .
O2 O 0.6823(3) 0.6688(3) 0.11452(18) 0.293(4) Uani 1 1 d D . .
O3 O 0.8594(3) 0.6108(5) 0.0342(2) 0.361(6) Uani 1 1 d D U .
O4 O 0.7816(3) 0.5992(3) 0.03363(16) 0.291(4) Uani 1 1 d D . .
O5 O 0.8769(6) 0.7494(7) 0.1121(4) 0.581(13) Uani 1 1 d D U .
C1 C 0.7620(4) 0.6890(5) 0.1100(3) 0.410(9) Uani 1 1 d DG U .
C2 C 0.7694(4) 0.6550(4) 0.0858(3) 0.372(9) Uani 1 1 d DG U .
H2 H 0.7449 0.6329 0.0806 0.446 Uiso 1 1 calc R U .
C3 C 0.8126(5) 0.6534(5) 0.0693(3) 0.400(11) Uani 1 1 d DG . .
C4 C 0.8483(4) 0.6857(6) 0.0769(3) 0.451(15) Uani 1 1 d DG . .
H4 H 0.8778 0.6846 0.0656 0.541 Uiso 1 1 calc R U .
C5 C 0.8409(4) 0.7197(5) 0.1011(3) 0.448(12) Uani 1 1 d DG U .
C6 C 0.7977(5) 0.7213(5) 0.1176(3) 0.454(11) Uani 1 1 d DG U .
H6 H 0.7927 0.7445 0.1341 0.544 Uiso 1 1 calc R U .
C7 C 0.7174(5) 0.6918(5) 0.1268(3) 0.346(8) Uani 1 1 d D U .
C8 C 0.8184(5) 0.6203(5) 0.0445(4) 0.325(7) Uani 1 1 d D U .
O6 O 0.6726(3) 0.6588(5) 0.19947(17) 0.334(5) Uani 1 1 d D . .
O7 O 0.6398(3) 0.6111(2) 0.16186(15) 0.258(3) Uani 1 1 d D . .
O8 O 0.7114(3) 0.4066(4) 0.20070(19) 0.307(4) Uani 1 1 d D . .
O9 O 0.6675(2) 0.4390(3) 0.16157(16) 0.249(3) Uani 1 1 d D . .
O10 O 0.7380(6) 0.5361(5) 0.2810(2) 0.480(9) Uani 1 1 d D . .
C9 C 0.6821(3) 0.5719(3) 0.20369(17) 0.288(6) Uani 1 1 d DG . .
C10 C 0.67659(19) 0.5275(3) 0.18930(14) 0.259(4) Uani 1 1 d DG . .
H10A H 0.6632 0.5249 0.1681 0.310 Uiso 1 1 calc R U .
C11 C 0.6907(2) 0.4867(3) 0.20597(15) 0.301(7) Uani 1 1 d DG . .
C12 C 0.7103(3) 0.4905(4) 0.23703(13) 0.373(8) Uani 1 1 d DG U .
H12 H 0.7200 0.4626 0.2484 0.447 Uiso 1 1 calc R U .
C13 C 0.7158(3) 0.5349(4) 0.25141(14) 0.397(10) Uani 1 1 d DG U .
C14 C 0.7017(3) 0.5757(4) 0.23474(18) 0.389(10) Uani 1 1 d DG . .
H14 H 0.7055 0.6061 0.2446 0.467 Uiso 1 1 calc R U .
C15 C 0.6634(5) 0.6146(5) 0.1881(3) 0.300(6) Uani 1 1 d D . .
C16 C 0.6902(5) 0.4408(5) 0.1879(3) 0.273(5) Uani 1 1 d D . .
O11 O 0.8758(3) 0.5146(5) 0.0325(3) 0.393(8) Uani 1 1 d D . .
O12 O 0.7973(2) 0.5007(3) 0.03312(16) 0.274(3) Uani 1 1 d D . .
O13 O 0.7698(3) 0.3693(4) 0.1530(2) 0.356(5) Uani 1 1 d D . .
O14 O 0.7245(2) 0.3975(3) 0.11450(17) 0.276(3) Uani 1 1 d D . .
O15 O 0.9380(4) 0.4042(9) 0.1183(4) 0.658(16) Uani 1 1 d D U .
C17 C 0.8425(3) 0.4612(4) 0.07163(16) 0.386(12) Uani 1 1 d DG . .
C18 C 0.8024(3) 0.4403(3) 0.08543(14) 0.315(7) Uani 1 1 d DG U .
H18 H 0.7716 0.4501 0.0787 0.378 Uiso 1 1 calc R U .
C19 C 0.8075(3) 0.4050(3) 0.10900(18) 0.334(8) Uani 1 1 d DG U .
C20 C 0.8527(3) 0.3907(4) 0.11878(19) 0.540(15) Uani 1 1 d DG U .
H20 H 0.8561 0.3666 0.1349 0.648 Uiso 1 1 calc R U .
C21 C 0.8928(3) 0.4116(4) 0.10498(19) 0.553(13) Uani 1 1 d DG U .
C22 C 0.8877(3) 0.4468(4) 0.08141(19) 0.526(14) Uani 1 1 d DG U .
H22 H 0.9151 0.4611 0.0720 0.631 Uiso 1 1 calc R U .
C23 C 0.8408(5) 0.4937(6) 0.0455(4) 0.422(15) Uani 1 1 d D . .
C24 C 0.7651(5) 0.3916(5) 0.1251(3) 0.323(8) Uani 1 1 d D . .
O1S O 0.6858(4) 0.7627(4) 0.2189(2) 0.338(5) Uani 1 1 d D U .
N1S N 0.6858(5) 0.7776(6) 0.2733(5) 0.451(10) Uani 1 1 d D U .
C1S C 0.6725(5) 0.7514(7) 0.2437(4) 0.417(9) Uani 1 1 d D U .
H1S H 0.6523 0.7245 0.2454 0.501 Uiso 1 1 calc R U .
C2S C 0.7153(8) 0.8158(6) 0.2670(6) 0.465(14) Uani 1 1 d D U .
H2S1 H 0.7215 0.8178 0.2435 0.698 Uiso 1 1 calc R U .
H2S2 H 0.6999 0.8452 0.2743 0.698 Uiso 1 1 calc R U .
H2S3 H 0.7455 0.8117 0.2787 0.698 Uiso 1 1 calc R U .
C3S C 0.6645(10) 0.7565(13) 0.3023(6) 0.71(3) Uani 1 1 d D U .
H3S1 H 0.6454 0.7288 0.2960 1.058 Uiso 1 1 calc R U .
H3S2 H 0.6897 0.7465 0.3174 1.058 Uiso 1 1 calc R U .
H3S3 H 0.6441 0.7801 0.3130 1.058 Uiso 1 1 calc R U .
O1W O 0.5912(4) 0.6174(3) 0.09796(16) 0.336(5) Uani 1 1 d . . .
O2W O 0.7080(3) 0.5344(4) 0.0000 0.374(9) Uani 1 2 d S T P
O3W O 0.9545(4) 0.5822(9) 0.0000 0.479(14) Uani 1 2 d S T P

loop_
_atom_site_aniso_label
_atom_site_aniso_U_11
_atom_site_aniso_U_22
_atom_site_aniso_U_33
_atom_site_aniso_U_23
_atom_site_aniso_U_13
_atom_site_aniso_U_12
Cu1 0.418(3) 0.348(3) 0.2212(17) -0.0930(17) -0.0769(19) -0.1029(19)
Cu2 0.3134(17) 0.2706(15) 0.1743(11) -0.0534(9) -0.0497(10) -0.0512(10)
Cu3 0.1807(17) 0.688(7) 0.283(3) 0.000 0.000 -0.107(3)
Cu4 0.1741(12) 0.427(3) 0.2025(17) 0.000 0.000 -0.0487(13)
O1 0.408(11) 0.473(13) 0.252(8) -0.164(8) 0.012(8) -0.158(10)
O2 0.282(7) 0.363(9) 0.232(6) -0.089(6) 0.000(5) -0.116(6)
O3 0.235(7) 0.603(17) 0.243(8) -0.046(9) 0.015(6) -0.110(10)
O4 0.232(6) 0.426(10) 0.214(6) -0.074(6) 0.001(4) -0.094(6)
O5 0.479(17) 0.80(3) 0.466(19) -0.187(19) 0.023(15) -0.391(19)
C1 0.407(18) 0.55(2) 0.278(15) -0.094(13) -0.069(14) -0.210(15)
C2 0.331(15) 0.56(2) 0.228(12) -0.079(12) -0.005(10) -0.220(16)
C3 0.313(17) 0.61(3) 0.279(17) -0.118(19) -0.016(13) -0.202(19)
C4 0.326(16) 0.72(4) 0.301(18) -0.09(2) 0.037(14) -0.28(2)
C5 0.38(2) 0.61(3) 0.35(2) -0.07(2) -0.089(15) -0.22(2)
C6 0.43(2) 0.57(2) 0.364(18) -0.110(17) -0.032(15) -0.264(18)
C7 0.400(18) 0.419(17) 0.217(11) -0.093(10) 0.033(12) -0.175(15)
C8 0.232(11) 0.47(2) 0.278(15) -0.027(13) -0.015(11) -0.113(13)
O6 0.378(10) 0.452(15) 0.171(6) -0.067(8) -0.045(6) -0.116(10)
O7 0.327(7) 0.274(6) 0.174(5) -0.045(4) -0.075(5) -0.038(5)
O8 0.309(8) 0.409(13) 0.203(6) 0.038(8) -0.072(6) 0.080(8)
O9 0.272(6) 0.328(7) 0.146(4) 0.011(5) -0.052(4) 0.040(5)
O10 0.68(2) 0.55(2) 0.213(8) -0.034(10) -0.201(13) 0.024(17)
C9 0.350(15) 0.343(17) 0.172(9) -0.009(10) -0.077(9) 0.026(12)
C10 0.270(10) 0.305(12) 0.201(10) -0.019(9) -0.048(8) 0.010(9)
C11 0.258(10) 0.47(2) 0.178(11) -0.014(12) -0.067(8) 0.046(13)
C12 0.498(19) 0.45(2) 0.173(10) 0.013(10) -0.129(13) 0.005(17)
C13 0.51(2) 0.51(2) 0.164(10) -0.063(12) -0.124(13) 0.10(2)
C14 0.44(2) 0.47(2) 0.262(16) -0.099(15) -0.160(15) 0.057(17)
C15 0.348(15) 0.318(16) 0.234(14) -0.081(12) -0.059(11) -0.076(12)
C16 0.295(13) 0.322(15) 0.201(13) 0.030(11) -0.030(10) 0.037(11)
O11 0.151(5) 0.68(2) 0.352(14) -0.081(14) 0.003(7) -0.040(9)
O12 0.192(5) 0.419(9) 0.212(6) 0.008(6) -0.015(4) -0.005(5)
O13 0.278(7) 0.531(16) 0.258(9) 0.120(10) -0.038(7) 0.036(8)
O14 0.218(5) 0.395(9) 0.214(6) 0.072(6) -0.035(5) 0.079(5)
O15 0.256(9) 1.12(4) 0.60(3) 0.30(3) -0.080(12) 0.178(16)
C17 0.230(14) 0.69(3) 0.242(14) -0.007(18) -0.083(11) 0.128(16)
C18 0.216(9) 0.52(2) 0.205(10) 0.022(10) -0.013(8) 0.064(12)
C19 0.226(10) 0.54(2) 0.238(14) 0.065(12) -0.013(10) 0.055(12)
C20 0.265(14) 0.91(4) 0.44(2) 0.28(2) -0.084(16) 0.13(2)
C21 0.234(11) 0.96(4) 0.46(2) 0.22(2) -0.096(13) 0.123(18)
C22 0.287(16) 0.94(4) 0.35(2) 0.15(2) -0.082(15) 0.07(2)
C23 0.170(11) 0.75(4) 0.34(2) -0.14(3) -0.076(14) 0.073(18)
C24 0.38(2) 0.407(17) 0.185(10) 0.062(10) -0.065(12) 0.136(15)
O1S 0.403(11) 0.403(10) 0.208(7) -0.074(7) -0.067(7) -0.096(9)
N1S 0.464(19) 0.53(2) 0.359(18) -0.102(16) -0.069(15) -0.128(17)
C1S 0.49(2) 0.483(19) 0.277(14) -0.042(15) -0.048(15) -0.085(17)
C2S 0.54(3) 0.309(17) 0.55(4) -0.09(2) -0.11(3) -0.074(18)
C3S 0.90(7) 0.94(7) 0.28(2) 0.15(4) 0.05(3) 0.30(5)
O1W 0.467(12) 0.372(9) 0.170(5) -0.046(5) -0.047(6) -0.193(9)
O2W 0.142(5) 0.306(10) 0.67(3) 0.000 0.000 -0.033(6)
O3W 0.173(7) 0.92(4) 0.341(16) 0.000 0.000 0.023(13)

loop_
_atom_type_symbol
_atom_type_description
_atom_type_scat_dispersion_real
_atom_type_scat_dispersion_imag
_atom_type_scat_source
C C 0.0074 0.0035 'International Tables Vol C Tables 4.2.6.8 and 6.1.1.4'
H H 0.0000 0.0000 'International Tables Vol C Tables 4.2.6.8 and 6.1.1.4'
N N 0.0135 0.0071 'International Tables Vol C Tables 4.2.6.8 and 6.1.1.4'
O O 0.0225 0.0128 'International Tables Vol C Tables 4.2.6.8 and 6.1.1.4'
Cu Cu -0.0744 2.2856 'International Tables Vol C Tables 4.2.6.8 and 6.1.1.4'

loop_
_geom_angle_atom_site_label_1
_geom_angle_atom_site_label_2
_geom_angle_atom_site_label_3
_geom_angle
_geom_angle_site_symmetry_1
_geom_angle_site_symmetry_3
O6 Cu1 O8 88.1(4) . 3_655
O6 Cu1 O13 165.6(4) . 3_655
O8 Cu1 O13 89.3(5) 3_655 3_655
O6 Cu1 O1 90.6(5) . .
O8 Cu1 O1 167.6(3) 3_655 .
O13 Cu1 O1 88.9(5) 3_655 .
O6 Cu1 O1S 96.9(4) . .
O8 Cu1 O1S 95.8(4) 3_655 .
O13 Cu1 O1S 97.4(4) 3_655 .
O1 Cu1 O1S 96.6(4) . .
O6 Cu1 Cu2 83.2(2) . .
O8 Cu1 Cu2 83.2(2) 3_655 .
O13 Cu1 Cu2 82.4(3) 3_655 .
O1 Cu1 Cu2 84.4(2) . .
O1S Cu1 Cu2 179.0(3) . .
O14 Cu2 O9 90.5(3) 3_655 3_655
O14 Cu2 O7 169.0(3) 3_655 .
O9 Cu2 O7 88.5(3) 3_655 .
O14 Cu2 O2 88.3(4) 3_655 .
O9 Cu2 O2 168.7(3) 3_655 .
O7 Cu2 O2 90.5(4) . .
O14 Cu2 O1W 98.6(3) 3_655 .
O9 Cu2 O1W 97.4(3) 3_655 .
O7 Cu2 O1W 92.4(3) . .
O2 Cu2 O1W 93.9(3) . .
O14 Cu2 Cu1 84.0(2) 3_655 .
O9 Cu2 Cu1 84.5(2) 3_655 .
O7 Cu2 Cu1 84.95(18) . .
O2 Cu2 Cu1 84.2(2) . .
O1W Cu2 Cu1 176.7(3) . .
O11 Cu3 O11 87.8(8) . 10
O11 Cu3 O3 89.6(5) . .
O11 Cu3 O3 167.7(4) 10 .
O11 Cu3 O3 167.7(4) . 10
O11 Cu3 O3 89.6(5) 10 10
O3 Cu3 O3 90.4(8) . 10
O11 Cu3 O3W 98.6(5) . .
O11 Cu3 O3W 98.6(5) 10 .
O3 Cu3 O3W 93.7(5) . .
O3 Cu3 O3W 93.7(5) 10 .
O11 Cu3 Cu4 83.5(3) . .
O11 Cu3 Cu4 83.5(3) 10 .
O3 Cu3 Cu4 84.3(3) . .
O3 Cu3 Cu4 84.3(3) 10 .
O3W Cu3 Cu4 177.2(7) . .
O12 Cu4 O12 89.1(5) 10 .
O12 Cu4 O4 90.8(4) 10 10
O12 Cu4 O4 168.2(3) . 10
O12 Cu4 O4 168.2(3) 10 .
O12 Cu4 O4 90.8(4) . .
O4 Cu4 O4 86.8(5) 10 .
O12 Cu4 O2W 95.4(3) 10 .
O12 Cu4 O2W 95.4(3) . .
O4 Cu4 O2W 96.4(3) 10 .
O4 Cu4 O2W 96.4(3) . .
O12 Cu4 Cu3 84.8(2) 10 .
O12 Cu4 Cu3 84.8(2) . .
O4 Cu4 Cu3 83.4(2) 10 .
O4 Cu4 Cu3 83.4(2) . .
O2W Cu4 Cu3 179.8(4) . .
C7 O1 Cu1 122.4(8) . .
C7 O2 Cu2 124.3(7) . .
C8 O3 Cu3 125.6(9) . .
C8 O4 Cu4 124.6(8) . .
C2 C1 C6 120.0 . .
C2 C1 C7 120.8(9) . .
C6 C1 C7 119.1(9) . .
C3 C2 C1 120.0 . .
C8 C3 C2 118.8(10) . .
C8 C3 C4 121.1(10) . .
C2 C3 C4 120.0 . .
C5 C4 C3 120.0 . .
O5 C5 C4 122.4(12) . .
O5 C5 C6 117.2(11) . .
C4 C5 C6 120.0 . .
C5 C6 C1 120.0 . .
O1 C7 O2 124.5(12) . .
O1 C7 C1 118.5(12) . .
O2 C7 C1 117.0(11) . .
O3 C8 O4 122.1(13) . .
O3 C8 C3 119.7(12) . .
O4 C8 C3 118.1(12) . .
C15 O6 Cu1 128.5(7) . .
C15 O7 Cu2 125.7(7) . .
C16 O8 Cu1 124.5(8) . 4_565
C16 O9 Cu2 122.6(7) . 4_565
C10 C9 C14 120.0 . .
C10 C9 C15 121.0(7) . .
C14 C9 C15 118.8(7) . .
C9 C10 C11 120.0 . .
C10 C11 C12 120.0 . .
C10 C11 C16 117.9(6) . .
C12 C11 C16 121.6(6) . .
C13 C12 C11 120.0 . .
O10 C13 C12 116.7(8) . .
O10 C13 C14 123.1(8) . .
C12 C13 C14 120.0 . .
C13 C14 C9 120.0 . .
O7 C15 O6 117.6(11) . .
O7 C15 C9 119.8(10) . .
O6 C15 C9 122.5(11) . .
O8 C16 O9 125.0(11) . .
O8 C16 C11 117.2(11) . .
O9 C16 C11 117.8(10) . .
C23 O11 Cu3 128.0(9) . .
C23 O12 Cu4 124.1(8) . .
C24 O13 Cu1 126.8(8) . 4_565
C24 O14 Cu2 128.7(7) . 4_565
C18 C17 C22 120.0 . .
C18 C17 C23 123.7(7) . .
C22 C17 C23 116.0(7) . .
C19 C18 C17 120.0 . .
C18 C19 C20 120.0 . .
C18 C19 C24 115.3(6) . .
C20 C19 C24 123.9(6) . .
C19 C20 C21 120.0 . .
C22 C21 C20 120.0 . .
C22 C21 O15 118.0(11) . .
C20 C21 O15 121.0(10) . .
C21 C22 C17 120.0 . .
O11 C23 O12 119.0(13) . .
O11 C23 C17 126.4(11) . .
O12 C23 C17 114.5(12) . .
O14 C24 O13 117.8(12) . .
O14 C24 C19 125.5(10) . .
O13 C24 C19 116.6(11) . .
C1S O1S Cu1 111.0(14) . .
C2S N1S C3S 135.8(19) . .
C2S N1S C1S 112.7(16) . .
C3S N1S C1S 111.5(17) . .
O1S C1S N1S 121(2) . .

loop_
_geom_bond_atom_site_label_1
_geom_bond_atom_site_label_2
_geom_bond_distance
_geom_bond_site_symmetry_2
Cu1 O6 1.894(13) .
Cu1 O8 1.949(12) 3_655
Cu1 O13 1.977(10) 3_655
Cu1 O1 2.033(11) .
Cu1 O1S 2.171(7) .
Cu1 Cu2 2.6346(15) .
Cu2 O14 1.941(7) 3_655
Cu2 O9 1.951(7) 3_655
Cu2 O7 1.951(7) .
Cu2 O2 1.984(8) .
Cu2 O1W 2.144(5) .
Cu3 O11 1.921(15) .
Cu3 O11 1.921(15) 10
Cu3 O3 1.971(12) .
Cu3 O3 1.971(12) 10
Cu3 O3W 2.294(12) .
Cu3 Cu4 2.635(3) .
Cu4 O12 1.933(8) 10
Cu4 O12 1.934(8) .
Cu4 O4 2.003(8) 10
Cu4 O4 2.003(8) .
Cu4 O2W 2.128(7) .
O1 C7 1.245(11) .
O2 C7 1.282(11) .
O3 C8 1.256(12) .
O4 C8 1.270(11) .
O5 C5 1.388(10) .
C1 C2 1.3900 .
C1 C6 1.3900 .
C1 C7 1.432(12) .
C2 C3 1.3900 .
C3 C8 1.387(13) .
C3 C4 1.3900 .
C4 C5 1.3900 .
C5 C6 1.3900 .
O6 C15 1.351(11) .
O7 C15 1.267(11) .
O8 C16 1.246(11) .
O8 Cu1 1.949(12) 4_565
O9 C16 1.254(12) .
O9 Cu2 1.951(7) 4_565
O10 C13 1.364(9) .
C9 C10 1.3900 .
C9 C14 1.3900 .
C9 C15 1.455(12) .
C10 C11 1.3900 .
C11 C12 1.3900 .
C11 C16 1.488(11) .
C12 C13 1.3900 .
C13 C14 1.3900 .
O11 C23 1.263(14) .
O12 C23 1.335(11) .
O13 C24 1.308(11) .
O13 Cu1 1.977(10) 4_565
O14 C24 1.232(11) .
O14 Cu2 1.941(7) 4_565
O15 C21 1.397(10) .
C17 C18 1.3900 .
C17 C22 1.3900 .
C17 C23 1.409(14) .
C18 C19 1.3900 .
C19 C20 1.3900 .
C19 C24 1.414(12) .
C20 C21 1.3900 .
C21 C22 1.3900 .
O1S C1S 1.127(15) .
N1S C2S 1.382(15) .
N1S C3S 1.455(16) .
N1S C1S 1.468(15) .
